data_1508729
loop_
_publ_author_name
'Wu, Wen-Bin'
'Huang, Jing-Mei'

_publ_section_title
;
 Highly Regioselective C-N Bond Formation through C-H Azolation of Indoles
 Promoted by Iodine in Aqueous Media.
;
_journal_issue 23
_journal_name_full 'Organic letters'
_journal_page_first 5832
_journal_page_last 5835
_journal_paper_doi 10.1021/ol302609m
_journal_volume 14
_journal_year 2012
_chemical_formula_moiety 'C11 H10 N4'
_chemical_formula_sum 'C11 H10 N4'
_chemical_formula_weight 198.23
_chemical_name_systematic
; 
 ? 
;
_space_group_IT_number 2
_symmetry_cell_setting triclinic
_symmetry_space_group_name_Hall '-P 1'
_symmetry_space_group_name_H-M 'P -1'
_atom_sites_solution_hydrogens geom
_atom_sites_solution_primary direct
_atom_sites_solution_secondary difmap
_audit_creation_method SHELXL-97
_cell_angle_alpha 93.122(4)
_cell_angle_beta 102.154(4)
_cell_angle_gamma 93.106(4)
_cell_formula_units_Z 4
_cell_length_a 6.8519(5)
_cell_length_b 8.8049(6)
_cell_length_c 16.1947(12)
_cell_measurement_reflns_used 1501
_cell_measurement_temperature 103(2)
_cell_measurement_theta_max 24.30
_cell_measurement_theta_min 2.32
_cell_volume 951.55(12)
_computing_cell_refinement 'Bruker SAINT'
_computing_data_collection 'Bruker APEX2'
_computing_data_reduction 'Bruker SAINT'
_computing_molecular_graphics 'Bruker SHELXTL'
_computing_publication_material 'Bruker SHELXTL'
_computing_structure_refinement 'SHELXL-97 (Sheldrick, 2008)'
_computing_structure_solution 'SHELXS-97 (Sheldrick, 2008)'
_diffrn_ambient_temperature 103(2)
_diffrn_measured_fraction_theta_full 0.998
_diffrn_measured_fraction_theta_max 0.979
_diffrn_measurement_device_type 'Bruker APEX-II CCD'
_diffrn_measurement_method '\f and \w scans'
_diffrn_radiation_monochromator graphite
_diffrn_radiation_source 'fine-focus sealed tube'
_diffrn_radiation_type MoK\a
_diffrn_radiation_wavelength 0.71073
_diffrn_reflns_av_R_equivalents 0.0599
_diffrn_reflns_av_sigmaI/netI 0.1070
_diffrn_reflns_limit_h_max 8
_diffrn_reflns_limit_h_min -9
_diffrn_reflns_limit_k_max 10
_diffrn_reflns_limit_k_min -12
_diffrn_reflns_limit_l_max 19
_diffrn_reflns_limit_l_min -23
_diffrn_reflns_number 18166
_diffrn_reflns_theta_full 26.00
_diffrn_reflns_theta_max 30.47
_diffrn_reflns_theta_min 1.29
_exptl_absorpt_coefficient_mu 0.089
_exptl_absorpt_correction_T_max 0.9877
_exptl_absorpt_correction_T_min 0.9807
_exptl_absorpt_correction_type multi-scan
_exptl_absorpt_process_details sadabs
_exptl_crystal_colour colourless
_exptl_crystal_density_diffrn 1.384
_exptl_crystal_density_method 'not measured'
_exptl_crystal_description block
_exptl_crystal_F_000 416
_exptl_crystal_size_max 0.22
_exptl_crystal_size_mid 0.20
_exptl_crystal_size_min 0.14
_refine_diff_density_max 0.559
_refine_diff_density_min -0.454
_refine_diff_density_rms 0.169
_refine_ls_extinction_coef 0.034(4)
_refine_ls_extinction_expression Fc^*^=kFc[1+0.001xFc^2^\l^3^/sin(2\q)]^-1/4^
_refine_ls_extinction_method SHELXL
_refine_ls_goodness_of_fit_ref 0.855
_refine_ls_hydrogen_treatment constr
_refine_ls_matrix_type full
_refine_ls_number_parameters 357
_refine_ls_number_reflns 5673
_refine_ls_number_restraints 434
_refine_ls_restrained_S_all 0.828
_refine_ls_R_factor_all 0.1648
_refine_ls_R_factor_gt 0.0617
_refine_ls_shift/su_max 0.001
_refine_ls_shift/su_mean 0.000
_refine_ls_structure_factor_coef Fsqd
_refine_ls_weighting_details 'calc w=1/[\s^2^(Fo^2^)+(0.0972P)^2^+0.0000P] where P=(Fo^2^+2Fc^2^)/3'
_refine_ls_weighting_scheme calc
_refine_ls_wR_factor_gt 0.1441
_refine_ls_wR_factor_ref 0.2075
_reflns_number_gt 1902
_reflns_number_total 5673
_reflns_threshold_expression >2sigma(I)
_cod_data_source_file ol302609m_si_002.cif
_cod_data_source_block 4a
_cod_depositor_comments
;
The following automatic conversions were performed:

'_symmetry_cell_setting' value 'Triclinic' changed to 'triclinic'
according to /home/saulius/struct/CIF-dictionaries/cif_core.dic
dictionary named 'cif_core.dic' version 2.4.2 from 2011-04-26.

Automatic conversion script
Id: cif_fix_values 1891 2012-01-12 08:04:46Z andrius 
;
_cod_original_sg_symbol_H-M P-1
_cod_database_code 1508729

loop_
_symmetry_equiv_pos_as_xyz
'x, y, z'
'-x, -y, -z'

loop_
_atom_site_label
_atom_site_type_symbol
_atom_site_fract_x
_atom_site_fract_y
_atom_site_fract_z
_atom_site_U_iso_or_equiv
_atom_site_adp_type
_atom_site_occupancy
_atom_site_symmetry_multiplicity
_atom_site_calc_flag
_atom_site_refinement_flags
_atom_site_disorder_assembly
_atom_site_disorder_group
C1 C 0.7397(5) 0.5830(3) 0.2333(2) 0.0170(8) Uani 1 1 d . . .
C2 C 0.7622(5) 0.6274(4) 0.3195(2) 0.0192(9) Uani 1 1 d . . .
H2 H 0.7736 0.5545 0.3611 0.023 Uiso 1 1 calc R . .
C3 C 0.7672(5) 0.7811(4) 0.3411(3) 0.0252(9) Uani 1 1 d . . .
H3 H 0.7856 0.8152 0.3991 0.030 Uiso 1 1 calc R . .
C4 C 0.7457(6) 0.8882(4) 0.2797(3) 0.0268(9) Uani 1 1 d . . .
H4 H 0.7486 0.9934 0.2968 0.032 Uiso 1 1 calc R . .
C5 C 0.7204(5) 0.8441(3) 0.1945(2) 0.0215(9) Uani 1 1 d . . .
H5 H 0.7053 0.9180 0.1533 0.026 Uiso 1 1 calc R . .
C6 C 0.7173(5) 0.6880(3) 0.1699(2) 0.0175(8) Uani 1 1 d . . .
C7 C 0.7054(5) 0.6032(3) 0.0914(2) 0.0183(8) Uani 1 1 d . . .
H7 H 0.6888 0.6427 0.0371 0.022 Uiso 1 1 calc R . .
C8 C 0.7223(5) 0.4550(4) 0.1093(2) 0.0178(8) Uani 1 1 d D A .
C9 C 0.7692(5) 0.2991(4) 0.2398(2) 0.0241(9) Uani 1 1 d . . .
H9A H 0.6380 0.2465 0.2369 0.036 Uiso 1 1 calc R . .
H9B H 0.8352 0.3244 0.2991 0.036 Uiso 1 1 calc R . .
H9C H 0.8517 0.2327 0.2131 0.036 Uiso 1 1 calc R . .
C10 C 0.868(4) 0.329(3) -0.0004(17) 0.023(3) Uani 0.484(16) 1 d PDU A 1
H10 H 0.9574 0.4106 -0.0079 0.028 Uiso 0.484(16) 1 calc PR A 1
C11 C 0.844(3) 0.186(2) -0.0414(16) 0.025(3) Uani 0.484(16) 1 d PDU A 1
H11 H 0.9141 0.1481 -0.0821 0.030 Uiso 0.484(16) 1 calc PR A 1
N3 N 0.634(3) 0.191(2) 0.0462(14) 0.023(3) Uani 0.484(16) 1 d PDU A 1
N4 N 0.696(4) 0.110(3) -0.0111(15) 0.024(3) Uani 0.484(16) 1 d PDU A 1
C10A C 0.651(4) 0.188(2) 0.0502(15) 0.020(3) Uani 0.516(16) 1 d PDU A 2
H10A H 0.5705 0.1497 0.0865 0.024 Uiso 0.516(16) 1 calc PR A 2
C11A C 0.704(4) 0.110(3) -0.0166(18) 0.025(3) Uani 0.516(16) 1 d PDU A 2
H11A H 0.6681 0.0065 -0.0363 0.030 Uiso 0.516(16) 1 calc PR A 2
N3A N 0.846(3) 0.3450(19) -0.0062(13) 0.020(3) Uani 0.516(16) 1 d PDU A 2
N4A N 0.819(3) 0.2129(17) -0.0489(11) 0.025(3) Uani 0.516(16) 1 d PDU A 2
C12 C 0.2613(5) 0.4181(4) 0.2668(2) 0.0177(8) Uani 1 1 d . . .
C13 C 0.2380(5) 0.3731(4) 0.1808(2) 0.0240(9) Uani 1 1 d . . .
H13 H 0.2268 0.4457 0.1391 0.029 Uiso 1 1 calc R . .
C14 C 0.2320(5) 0.2189(4) 0.1592(2) 0.0260(10) Uani 1 1 d . . .
H14 H 0.2129 0.1846 0.1013 0.031 Uiso 1 1 calc R . .
C15 C 0.2535(6) 0.1111(4) 0.2210(2) 0.0268(9) Uani 1 1 d . . .
H15 H 0.2494 0.0058 0.2040 0.032 Uiso 1 1 calc R . .
C16 C 0.2805(5) 0.1555(4) 0.3059(2) 0.0238(9) Uani 1 1 d . . .
H16 H 0.2968 0.0820 0.3472 0.029 Uiso 1 1 calc R . .
C17 C 0.2833(5) 0.3119(4) 0.3302(2) 0.0187(9) Uani 1 1 d . . .
C18 C 0.2951(5) 0.3968(3) 0.4090(2) 0.0196(9) Uani 1 1 d . B .
H18 H 0.3119 0.3579 0.4634 0.024 Uiso 1 1 calc R . .
C19 C 0.2774(5) 0.5442(4) 0.3902(2) 0.0172(8) Uani 1 1 d DU . .
C20 C 0.2312(6) 0.7005(3) 0.2605(2) 0.0214(9) Uani 1 1 d . . .
H20A H 0.1755 0.7762 0.2941 0.032 Uiso 1 1 calc R B .
H20B H 0.1397 0.6783 0.2054 0.032 Uiso 1 1 calc R . .
H20C H 0.3612 0.7409 0.2522 0.032 Uiso 1 1 calc R . .
C21 C 0.135(3) 0.669(2) 0.5010(13) 0.022(3) Uani 0.516(14) 1 d PDU B 1
H21 H 0.0472 0.5865 0.5092 0.026 Uiso 0.516(14) 1 calc PR B 1
C22 C 0.168(3) 0.8172(16) 0.5420(11) 0.026(3) Uani 0.516(14) 1 d PDU B 1
H22 H 0.1055 0.8541 0.5853 0.032 Uiso 0.516(14) 1 calc PR B 1
N6 N 0.267(3) 0.6762(18) 0.4448(12) 0.018(2) Uani 0.516(14) 1 d PDU B 1
N7 N 0.359(3) 0.8141(18) 0.4562(11) 0.026(2) Uani 0.516(14) 1 d PDU B 1
N8 N 0.303(2) 0.8972(17) 0.5096(10) 0.028(3) Uani 0.516(14) 1 d PDU B 1
C21A C 0.360(3) 0.806(2) 0.4502(13) 0.019(3) Uani 0.484(14) 1 d PDU B 2
H21A H 0.4480 0.8428 0.4166 0.023 Uiso 0.484(14) 1 calc PR B 2
C22A C 0.292(3) 0.881(2) 0.5192(12) 0.020(2) Uani 0.484(14) 1 d PDU B 2
H22A H 0.3268 0.9829 0.5413 0.025 Uiso 0.484(14) 1 calc PR B 2
N6A N 0.257(3) 0.6634(18) 0.4474(12) 0.017(2) Uani 0.484(14) 1 d PDU B 2
N7A N 0.156(3) 0.6546(18) 0.5059(12) 0.022(3) Uani 0.484(14) 1 d PDU B 2
N8A N 0.169(2) 0.7798(14) 0.5470(10) 0.024(2) Uani 0.484(14) 1 d PDU B 2
N1 N 0.7437(4) 0.4381(3) 0.19563(18) 0.0191(7) Uani 1 1 d . . .
N2 N 0.7382(4) 0.3301(3) 0.05328(18) 0.0174(7) Uani 1 1 d DU . .
N5 N 0.2566(4) 0.5611(3) 0.30502(18) 0.0163(7) Uani 1 1 d . B .

loop_
_atom_site_aniso_label
_atom_site_aniso_U_11
_atom_site_aniso_U_22
_atom_site_aniso_U_33
_atom_site_aniso_U_23
_atom_site_aniso_U_13
_atom_site_aniso_U_12
C1 0.0118(19) 0.0167(18) 0.022(2) 0.0018(16) 0.0031(17) -0.0027(15)
C2 0.020(2) 0.0231(19) 0.015(2) 0.0059(16) 0.0035(17) 0.0039(16)
C3 0.025(2) 0.022(2) 0.027(2) -0.0073(18) 0.0038(19) -0.0029(17)
C4 0.029(2) 0.0185(18) 0.034(3) -0.0006(18) 0.011(2) 0.0006(17)
C5 0.027(2) 0.0139(18) 0.026(2) 0.0027(17) 0.0085(19) 0.0029(17)
C6 0.018(2) 0.0140(18) 0.020(2) -0.0002(16) 0.0041(17) -0.0022(16)
C7 0.019(2) 0.0191(18) 0.017(2) 0.0009(16) 0.0043(17) 0.0019(16)
C8 0.018(2) 0.0139(17) 0.021(2) -0.0019(15) 0.0051(17) -0.0019(15)
C9 0.019(2) 0.029(2) 0.027(2) 0.0154(18) 0.0077(18) 0.0067(16)
C10 0.025(6) 0.031(6) 0.011(5) 0.004(5) 0.000(4) -0.006(5)
C11 0.027(5) 0.022(6) 0.026(5) -0.003(4) 0.006(4) 0.000(4)
N3 0.024(5) 0.017(5) 0.026(5) -0.005(4) 0.004(4) -0.007(4)
N4 0.028(5) 0.020(4) 0.023(5) -0.001(4) 0.007(4) -0.001(4)
C10A 0.022(5) 0.019(5) 0.019(5) 0.006(4) 0.005(4) 0.000(4)
C11A 0.029(6) 0.020(5) 0.025(6) -0.007(4) 0.009(5) -0.002(5)
N3A 0.025(5) 0.021(4) 0.015(5) -0.001(3) 0.010(4) -0.001(4)
N4A 0.033(5) 0.022(5) 0.018(4) -0.003(4) 0.005(4) -0.003(4)
C12 0.015(2) 0.0176(19) 0.022(2) 0.0015(17) 0.0058(17) 0.0034(16)
C13 0.015(2) 0.032(2) 0.026(2) 0.0028(19) 0.0067(18) -0.0004(17)
C14 0.021(2) 0.038(2) 0.019(2) -0.0034(19) 0.0071(18) -0.0031(19)
C15 0.029(2) 0.0208(18) 0.029(2) -0.0072(18) 0.0064(19) -0.0058(17)
C16 0.025(2) 0.0186(19) 0.026(2) 0.0011(18) 0.0027(19) -0.0036(17)
C17 0.015(2) 0.0189(19) 0.023(2) 0.0033(17) 0.0042(17) 0.0005(16)
C18 0.022(2) 0.0162(18) 0.019(2) 0.0052(16) -0.0001(17) 0.0002(16)
C19 0.016(2) 0.0188(18) 0.016(2) 0.0024(15) 0.0032(16) 0.0007(15)
C20 0.029(2) 0.0116(17) 0.025(2) 0.0053(16) 0.0095(19) 0.0033(15)
C21 0.027(5) 0.025(5) 0.013(5) 0.009(4) 0.002(4) -0.003(4)
C22 0.033(5) 0.022(5) 0.020(4) -0.009(4) 0.003(3) -0.011(4)
N6 0.018(4) 0.021(4) 0.019(4) 0.004(3) 0.008(3) 0.000(4)
N7 0.029(5) 0.018(4) 0.031(5) 0.004(4) 0.007(4) -0.010(4)
N8 0.029(4) 0.025(4) 0.027(5) 0.000(3) 0.006(3) -0.012(3)
C21A 0.022(5) 0.010(4) 0.026(5) -0.011(4) 0.010(4) -0.002(4)
C22A 0.033(5) 0.011(4) 0.019(4) -0.002(3) 0.009(4) 0.002(4)
N6A 0.024(5) 0.008(3) 0.016(4) 0.000(3) -0.001(4) -0.009(3)
N7A 0.028(5) 0.020(4) 0.015(4) 0.000(4) 0.001(4) -0.010(4)
N8A 0.025(4) 0.024(5) 0.026(4) 0.000(4) 0.015(3) -0.004(4)
N1 0.0240(18) 0.0176(15) 0.0170(17) 0.0059(13) 0.0051(14) 0.0049(14)
N2 0.0177(17) 0.0118(14) 0.0215(17) 0.0009(13) 0.0025(14) -0.0012(13)
N5 0.0156(16) 0.0141(14) 0.0208(18) 0.0025(13) 0.0075(14) -0.0011(12)

loop_
_atom_type_symbol
_atom_type_description
_atom_type_scat_dispersion_real
_atom_type_scat_dispersion_imag
_atom_type_scat_source
C C 0.0033 0.0016 'International Tables Vol C Tables 4.2.6.8 and 6.1.1.4'
H H 0.0000 0.0000 'International Tables Vol C Tables 4.2.6.8 and 6.1.1.4'
N N 0.0061 0.0033 'International Tables Vol C Tables 4.2.6.8 and 6.1.1.4'

loop_
_geom_angle_atom_site_label_1
_geom_angle_atom_site_label_2
_geom_angle_atom_site_label_3
_geom_angle
N1 C1 C2 128.5(3)
N1 C1 C6 108.6(3)
C2 C1 C6 122.8(3)
C3 C2 C1 117.1(3)
C3 C2 H2 121.5
C1 C2 H2 121.5
C2 C3 C4 121.5(4)
C2 C3 H3 119.3
C4 C3 H3 119.3
C5 C4 C3 121.4(3)
C5 C4 H4 119.3
C3 C4 H4 119.3
C4 C5 C6 118.8(3)
C4 C5 H5 120.6
C6 C5 H5 120.6
C1 C6 C5 118.4(3)
C1 C6 C7 107.1(3)
C5 C6 C7 134.4(3)
C8 C7 C6 106.6(3)
C8 C7 H7 126.7
C6 C7 H7 126.7
C7 C8 N1 111.3(3)
C7 C8 N2 127.6(3)
N1 C8 N2 120.9(3)
N1 C9 H9A 109.5
N1 C9 H9B 109.5
H9A C9 H9B 109.5
N1 C9 H9C 109.5
H9A C9 H9C 109.5
H9B C9 H9C 109.5
N2 C10 C11 106.7(16)
N2 C10 H10 126.7
C11 C10 H10 126.7
N4 C11 C10 105(2)
N4 C11 H11 127.4
C10 C11 H11 127.4
N4 N3 N2 105.9(15)
N3 N4 C11 113(2)
N2 C10A C11A 105.4(17)
N2 C10A H10A 127.3
C11A C10A H10A 127.3
N4A C11A C10A 105(2)
N4A C11A H11A 127.3
C10A C11A H11A 127.3
N4A N3A N2 104.5(12)
N3A N4A C11A 112.6(19)
N5 C12 C13 129.4(3)
N5 C12 C17 108.3(3)
C13 C12 C17 122.2(3)
C14 C13 C12 117.2(4)
C14 C13 H13 121.4
C12 C13 H13 121.4
C13 C14 C15 121.6(4)
C13 C14 H14 119.2
C15 C14 H14 119.2
C16 C15 C14 121.2(3)
C16 C15 H15 119.4
C14 C15 H15 119.4
C15 C16 C17 118.8(3)
C15 C16 H16 120.6
C17 C16 H16 120.6
C16 C17 C12 118.9(3)
C16 C17 C18 134.2(3)
C12 C17 C18 106.8(3)
C19 C18 C17 105.9(3)
C19 C18 H18 127.0
C17 C18 H18 127.0
C18 C19 N5 112.0(3)
C18 C19 N6A 124.9(10)
N5 C19 N6A 122.7(10)
C18 C19 N6 129.4(9)
N5 C19 N6 118.5(9)
N6A C19 N6 5.6(18)
N5 C20 H20A 109.5
N5 C20 H20B 109.5
H20A C20 H20B 109.5
N5 C20 H20C 109.5
H20A C20 H20C 109.5
H20B C20 H20C 109.5
N6 C21 C22 101.5(14)
N6 C21 H21 129.3
C22 C21 H21 129.3
N8 C22 C21 109.0(17)
N8 C22 H22 125.5
C21 C22 H22 125.5
N7 N6 C21 107.6(8)
N7 N6 C19 133.7(16)
C21 N6 C19 118.8(15)
N8 N7 N6 113.1(14)
N7 N8 C22 108.9(15)
N6A C21A C22A 98.9(15)
N6A C21A H21A 130.6
C22A C21A H21A 130.6
N8A C22A C21A 108.0(16)
N8A C22A H22A 126.0
C21A C22A H22A 126.0
N7A N6A C19 125.7(16)
N7A N6A C21A 112.5(8)
C19 N6A C21A 121.7(17)
N8A N7A N6A 110.1(14)
N7A N8A C22A 110.4(15)
C1 N1 C8 106.4(3)
C1 N1 C9 125.6(3)
C8 N1 C9 128.0(3)
N3A N2 C10A 112.1(11)
N3A N2 N3 112.9(13)
C10A N2 N3 5(2)
N3A N2 C10 9(2)
C10A N2 C10 108.0(16)
N3 N2 C10 109.6(11)
N3A N2 C8 120.7(7)
C10A N2 C8 127.2(10)
N3 N2 C8 126.0(10)
C10 N2 C8 124.3(9)
C19 N5 C12 107.0(3)
C19 N5 C20 128.2(3)
C12 N5 C20 124.8(3)

loop_
_geom_bond_atom_site_label_1
_geom_bond_atom_site_label_2
_geom_bond_distance
C1 N1 1.388(4)
C1 C2 1.404(5)
C1 C6 1.408(5)
C2 C3 1.376(4)
C2 H2 0.9500
C3 C4 1.399(5)
C3 H3 0.9500
C4 C5 1.385(5)
C4 H4 0.9500
C5 C6 1.408(4)
C5 H5 0.9500
C6 C7 1.423(4)
C7 C8 1.358(4)
C7 H7 0.9500
C8 N1 1.392(4)
C8 N2 1.410(4)
C9 N1 1.451(4)
C9 H9A 0.9800
C9 H9B 0.9800
C9 H9C 0.9800
C10 N2 1.37(2)
C10 C11 1.374(16)
C10 H10 0.9500
C11 N4 1.372(12)
C11 H11 0.9500
N3 N4 1.297(18)
N3 N2 1.366(15)
C10A N2 1.352(18)
C10A C11A 1.37(2)
C10A H10A 0.9500
C11A N4A 1.367(13)
C11A H11A 0.9500
N3A N4A 1.304(14)
N3A N2 1.341(17)
C12 N5 1.377(4)
C12 C13 1.401(5)
C12 C17 1.416(5)
C13 C14 1.380(5)
C13 H13 0.9500
C14 C15 1.407(5)
C14 H14 0.9500
C15 C16 1.380(5)
C15 H15 0.9500
C16 C17 1.409(4)
C16 H16 0.9500
C17 C18 1.428(5)
C18 C19 1.355(4)
C18 H18 0.9500
C19 N5 1.374(4)
C19 N6A 1.395(10)
C19 N6 1.435(9)
C20 N5 1.457(4)
C20 H20A 0.9800
C20 H20B 0.9800
C20 H20C 0.9800
C21 N6 1.41(2)
C21 C22 1.416(15)
C21 H21 0.9500
C22 N8 1.342(11)
C22 H22 0.9500
N6 N7 1.322(16)
N7 N8 1.237(15)
C21A N6A 1.40(2)
C21A C22A 1.439(19)
C21A H21A 0.9500
C22A N8A 1.347(11)
C22A H22A 0.9500
N6A N7A 1.29(2)
N7A N8A 1.244(14)
